data_2237136
loop_
_publ_author_name
'Miao, Yan-Li'
'Wang, Hong-Bo'
'Song, Wen-Dong'

_publ_section_title
;
 Bis(ethanamidinium) (1,10-phenanthroline-2,9-dicarboxylato)manganate(II)
 heptahydrate
;
_journal_coeditor_code FI2126
_journal_issue 1
_journal_name_full 'Acta Crystallographica Section E'
_journal_page_first m10
_journal_page_last m11
_journal_paper_doi 10.1107/S1600536812048350
_journal_volume 69
_journal_year 2013
_chemical_formula_iupac '(C2 H7 N2)2 [Mn (C14 H6 N2 O4)2], 7H2 O'
_chemical_formula_moiety '2(C2 H7 N2 +), C28 H12 Mn N4 O8 2-, 7(H2 O)'
_chemical_formula_sum 'C32 H40 Mn N8 O15'
_chemical_formula_weight 831.66
_chemical_name_systematic
;
Bis(ethanamidinium) (1,10-phenanthroline-2,9-dicarboxylato)manganate(II)
heptahydrate
;
_space_group_IT_number 2
_symmetry_cell_setting triclinic
_symmetry_space_group_name_Hall '-P 1'
_symmetry_space_group_name_H-M 'P -1'
_atom_sites_solution_hydrogens geom
_atom_sites_solution_primary direct
_atom_sites_solution_secondary difmap
_audit_creation_method SHELXL-97
_cell_angle_alpha 66.151(5)
_cell_angle_beta 78.949(5)
_cell_angle_gamma 75.397(5)
_cell_formula_units_Z 2
_cell_length_a 9.6330(6)
_cell_length_b 13.8174(7)
_cell_length_c 15.4828(8)
_cell_measurement_reflns_used 2456
_cell_measurement_temperature 150(2)
_cell_measurement_theta_max 60.4700
_cell_measurement_theta_min 3.8104
_cell_volume 1814.56(19)
_computing_cell_refinement
;
CrysAlis RED (Oxford Diffraction, 2006)
;
_computing_data_collection
;
CrysAlis CCD (Oxford Diffraction, 2006)
;
_computing_data_reduction
;
CrysAlis RED (Oxford Diffraction, 2006)
;
_computing_molecular_graphics 'SHELXTL  (Sheldrick, 2008)'
_computing_publication_material 'SHELXTL  (Sheldrick, 2008)'
_computing_structure_refinement 'SHELXL97 (Sheldrick, 2008)'
_computing_structure_solution 'SHELXS97 (Sheldrick, 2008)'
_diffrn_ambient_temperature 150(2)
_diffrn_measured_fraction_theta_full 0.984
_diffrn_measured_fraction_theta_max 0.984
_diffrn_measurement_device_type 'Agilent Gemini S Ultra CCD'
_diffrn_measurement_method '\w and \y scan'
_diffrn_radiation_monochromator mirror
_diffrn_radiation_source 'Ultra (Cu) X-ray Source'
_diffrn_radiation_type CuK\a
_diffrn_radiation_wavelength 1.54178
_diffrn_reflns_av_R_equivalents 0.0242
_diffrn_reflns_av_sigmaI/netI 0.0427
_diffrn_reflns_limit_h_max 10
_diffrn_reflns_limit_h_min -10
_diffrn_reflns_limit_k_max 15
_diffrn_reflns_limit_k_min -15
_diffrn_reflns_limit_l_max 17
_diffrn_reflns_limit_l_min -17
_diffrn_reflns_number 10581
_diffrn_reflns_theta_full 60.00
_diffrn_reflns_theta_max 60.00
_diffrn_reflns_theta_min 3.14
_exptl_absorpt_coefficient_mu 3.687
_exptl_absorpt_correction_T_max 0.554
_exptl_absorpt_correction_T_min 0.395
_exptl_absorpt_correction_type multi-scan
_exptl_absorpt_process_details '(Blessing, 1995)'
_exptl_crystal_colour yellow
_exptl_crystal_density_diffrn 1.522
_exptl_crystal_density_method 'not measured'
_exptl_crystal_description block
_exptl_crystal_F_000 866
_exptl_crystal_size_max 0.29
_exptl_crystal_size_mid 0.26
_exptl_crystal_size_min 0.16
_refine_diff_density_max 0.493
_refine_diff_density_min -0.382
_refine_ls_extinction_method none
_refine_ls_goodness_of_fit_ref 0.951
_refine_ls_hydrogen_treatment constr
_refine_ls_matrix_type full
_refine_ls_number_parameters 507
_refine_ls_number_reflns 5310
_refine_ls_number_restraints 0
_refine_ls_restrained_S_all 0.951
_refine_ls_R_factor_all 0.0444
_refine_ls_R_factor_gt 0.0373
_refine_ls_shift/su_max 0.000
_refine_ls_shift/su_mean 0.000
_refine_ls_structure_factor_coef Fsqd
_refine_ls_weighting_details 'calc w=1/[\s^2^(Fo^2^)+(0.0694P)^2^+0.0000P] where P=(Fo^2^+2Fc^2^)/3'
_refine_ls_weighting_scheme calc
_refine_ls_wR_factor_gt 0.0994
_refine_ls_wR_factor_ref 0.1019
_reflns_number_gt 4336
_reflns_number_total 5310
_reflns_threshold_expression I>2sigma(I)
_cod_data_source_file fi2126.cif
_cod_data_source_block I
_cod_database_code 2237136
_cod_database_fobs_code 2237136

loop_
_symmetry_equiv_pos_as_xyz
'x, y, z'
'-x, -y, -z'

loop_
_atom_site_type_symbol
_atom_site_label
_atom_site_fract_x
_atom_site_fract_y
_atom_site_fract_z
_atom_site_U_iso_or_equiv
_atom_site_adp_type
_atom_site_calc_flag
_atom_site_refinement_flags
_atom_site_occupancy
_atom_site_symmetry_multiplicity
Mn Mn1 0.38224(4) -0.32469(3) -0.30135(3) 0.02456(13) Uani d . 1 1
O O1 0.62034(19) -0.44480(14) -0.29790(12) 0.0315(4) Uani d . 1 1
O O2 0.7512(2) -0.60690(15) -0.22274(14) 0.0405(5) Uani d . 1 1
O O3 0.19195(19) -0.18187(14) -0.36856(13) 0.0322(4) Uani d . 1 1
O O4 -0.0144(2) -0.07603(17) -0.34049(16) 0.0526(6) Uani d . 1 1
O O5 0.4381(2) -0.21686(15) -0.22559(12) 0.0342(4) Uani d . 1 1
O O6 0.5792(2) -0.10790(16) -0.23117(14) 0.0429(5) Uani d . 1 1
O O7 0.27142(19) -0.45336(14) -0.31506(12) 0.0316(4) Uani d . 1 1
O O8 0.2046(2) -0.51264(15) -0.41261(13) 0.0352(4) Uani d . 1 1
N N1 0.4178(2) -0.46684(16) -0.15591(14) 0.0247(5) Uani d . 1 1
N N2 0.1863(2) -0.31304(16) -0.19121(15) 0.0266(5) Uani d . 1 1
N N3 0.5253(2) -0.20108(16) -0.39983(14) 0.0249(5) Uani d . 1 1
N N4 0.4184(2) -0.32404(16) -0.45354(14) 0.0238(5) Uani d . 1 1
C C1 0.5334(3) -0.5458(2) -0.14235(18) 0.0275(6) Uani d . 1 1
C C2 0.5504(3) -0.6328(2) -0.05494(19) 0.0327(6) Uani d . 1 1
H H2 0.6323 -0.6896 -0.0479 0.039 Uiso calc R 1 1
C C3 0.4479(3) -0.6348(2) 0.01978(19) 0.0361(7) Uani d . 1 1
H H3 0.4594 -0.6924 0.0796 0.043 Uiso calc R 1 1
C C4 0.3259(3) -0.5520(2) 0.00840(19) 0.0328(6) Uani d . 1 1
C C5 0.3154(3) -0.4703(2) -0.08246(17) 0.0264(6) Uani d . 1 1
C C6 0.1906(3) -0.3847(2) -0.10117(18) 0.0276(6) Uani d . 1 1
C C7 0.0811(3) -0.3796(2) -0.0278(2) 0.0355(7) Uani d . 1 1
C C8 -0.0404(3) -0.2954(2) -0.0534(2) 0.0398(7) Uani d . 1 1
H H8 -0.1181 -0.2882 -0.0069 0.048 Uiso calc R 1 1
C C9 -0.0455(3) -0.2239(2) -0.1460(2) 0.0392(7) Uani d . 1 1
H H9 -0.1277 -0.1681 -0.1643 0.047 Uiso calc R 1 1
C C10 0.0723(3) -0.2344(2) -0.2135(2) 0.0317(6) Uani d . 1 1
C C11 0.2133(3) -0.5429(2) 0.08190(19) 0.0386(7) Uani d . 1 1
H H11 0.2200 -0.5962 0.1442 0.046 Uiso calc R 1 1
C C12 0.0976(3) -0.4606(2) 0.0651(2) 0.0398(7) Uani d . 1 1
H H12 0.0263 -0.4567 0.1159 0.048 Uiso calc R 1 1
C C13 0.6447(3) -0.5317(2) -0.22789(19) 0.0280(6) Uani d . 1 1
C C14 0.0830(3) -0.1565(2) -0.3165(2) 0.0333(6) Uani d . 1 1
C C15 0.5761(3) -0.1406(2) -0.37003(18) 0.0271(6) Uani d . 1 1
C C16 0.6643(3) -0.0680(2) -0.4304(2) 0.0331(6) Uani d . 1 1
H H16 0.6989 -0.0256 -0.4069 0.040 Uiso calc R 1 1
C C17 0.7004(3) -0.0583(2) -0.5229(2) 0.0337(6) Uani d . 1 1
H H17 0.7605 -0.0096 -0.5639 0.040 Uiso calc R 1 1
C C18 0.6479(3) -0.1210(2) -0.55703(19) 0.0299(6) Uani d . 1 1
C C19 0.5597(3) -0.19174(19) -0.49131(18) 0.0250(5) Uani d . 1 1
C C20 0.5006(3) -0.2583(2) -0.52032(17) 0.0248(5) Uani d . 1 1
C C21 0.5305(3) -0.2531(2) -0.61455(18) 0.0292(6) Uani d . 1 1
C C22 0.4655(3) -0.3189(2) -0.63757(19) 0.0326(6) Uani d . 1 1
H H22 0.4809 -0.3179 -0.7004 0.039 Uiso calc R 1 1
C C23 0.3805(3) -0.3840(2) -0.57014(18) 0.0308(6) Uani d . 1 1
H H23 0.3358 -0.4279 -0.5857 0.037 Uiso calc R 1 1
C C24 0.3596(3) -0.3856(2) -0.47696(18) 0.0264(6) Uani d . 1 1
C C25 0.6768(3) -0.1183(2) -0.65205(19) 0.0333(6) Uani d . 1 1
H H25 0.7367 -0.0717 -0.6969 0.040 Uiso calc R 1 1
C C26 0.6210(3) -0.1805(2) -0.67956(19) 0.0349(6) Uani d . 1 1
H H26 0.6420 -0.1761 -0.7434 0.042 Uiso calc R 1 1
C C27 0.5275(3) -0.1559(2) -0.26719(19) 0.0301(6) Uani d . 1 1
C C28 0.2712(3) -0.4568(2) -0.39516(18) 0.0276(6) Uani d . 1 1
N N5 0.8010(3) -0.8300(2) -0.1744(2) 0.0640(8) Uani d . 1 1
H H5A 0.7521 -0.8547 -0.2026 0.077 Uiso d R 1 1
H H5B 0.7762 -0.7619 -0.1765 0.077 Uiso d R 1 1
N N6 0.9723(3) -0.9812(2) -0.1703(2) 0.0604(8) Uani d . 1 1
H H6A 0.9292 -0.9846 -0.2154 0.073 Uiso d R 1 1
H H6B 1.0600 -1.0209 -0.1545 0.073 Uiso d R 1 1
C C29 0.9287(4) -0.8931(3) -0.1516(2) 0.0517(8) Uani d . 1 1
C C30 1.0219(4) -0.8639(3) -0.1027(3) 0.0615(10) Uani d . 1 1
H H30A 0.9621 -0.8381 -0.0545 0.092 Uiso calc R 1 1
H H30B 1.0707 -0.8069 -0.1493 0.092 Uiso calc R 1 1
H H30C 1.0939 -0.9275 -0.0721 0.092 Uiso calc R 1 1
N N7 0.1675(2) -0.59460(18) -0.54617(16) 0.0329(5) Uani d . 1 1
H H7A 0.1679 -0.5739 -0.4981 0.039 Uiso d R 1 1
H H7B 0.2252 -0.5741 -0.6008 0.039 Uiso d R 1 1
N N8 0.0118(2) -0.70915(18) -0.45609(16) 0.0349(5) Uani d . 1 1
H H8A 0.0121 -0.6954 -0.4041 0.042 Uiso d R 1 1
H H8B -0.0380 -0.7590 -0.4501 0.042 Uiso d R 1 1
C C31 0.0874(3) -0.6628(2) -0.53660(19) 0.0309(6) Uani d . 1 1
C C32 0.0816(3) -0.6870(2) -0.6215(2) 0.0375(7) Uani d . 1 1
H H32A 0.1707 -0.6759 -0.6639 0.056 Uiso calc R 1 1
H H32B -0.0011 -0.6389 -0.6551 0.056 Uiso calc R 1 1
H H32C 0.0715 -0.7621 -0.6010 0.056 Uiso calc R 1 1
O O1W 0.7167(2) -0.93913(18) -0.26699(16) 0.0517(6) Uani d . 1 1
H H1WB 0.6725 -0.9894 -0.2567 0.062 Uiso d R 1 1
H H1WA 0.7559 -0.9119 -0.3232 0.062 Uiso d R 1 1
O O2W 0.8697(2) -0.87175(15) -0.44941(13) 0.0374(5) Uani d . 1 1
H H2WA 0.9239 -0.9339 -0.4315 0.045 Uiso d R 1 1
H H2WB 0.8510 -0.8574 -0.5052 0.045 Uiso d R 1 1
O O3W 0.0311(2) -0.64852(16) -0.29789(14) 0.0433(5) Uani d . 1 1
H H3WA 0.0748 -0.5962 -0.3280 0.052 Uiso d R 1 1
H H3WB -0.0544 -0.6172 -0.2865 0.052 Uiso d R 1 1
O O4W 0.2349(2) -0.65284(17) -0.17187(14) 0.0455(5) Uani d . 1 1
H H4WA 0.1802 -0.6675 -0.2001 0.055 Uiso d R 1 1
H H4WB 0.2411 -0.5878 -0.2062 0.055 Uiso d R 1 1
O O5W 0.4446(4) -0.8419(2) -0.1000(2) 0.0860(10) Uani d . 1 1
H H5WA 0.3813 -0.7841 -0.1141 0.103 Uiso d R 1 1
H H5WB 0.4500 -0.8624 -0.0409 0.103 Uiso d R 1 1
O O6W 0.5485(3) -0.94350(19) 0.07739(16) 0.0579(6) Uani d . 1 1
H H6WA 0.5041 -0.9299 0.1255 0.069 Uiso d R 1 1
H H6WB 0.5758 -1.0060 0.0752 0.069 Uiso d R 1 1
O O7W 0.7721(2) -0.87078(19) 0.10478(17) 0.0560(6) Uani d . 1 1
H H7WA 0.7217 -0.8988 0.0853 0.067 Uiso d R 1 1
H H7WB 0.7133 -0.8399 0.1386 0.067 Uiso d R 1 1

loop_
_atom_site_aniso_label
_atom_site_aniso_U_11
_atom_site_aniso_U_22
_atom_site_aniso_U_33
_atom_site_aniso_U_12
_atom_site_aniso_U_13
_atom_site_aniso_U_23
Mn1 0.0283(2) 0.0252(2) 0.0204(2) -0.00653(17) -0.00202(16) -0.00818(17)
O1 0.0312(10) 0.0301(10) 0.0291(10) -0.0049(8) -0.0017(8) -0.0083(9)
O2 0.0352(11) 0.0331(11) 0.0472(12) 0.0015(9) -0.0024(9) -0.0146(9)
O3 0.0336(10) 0.0295(10) 0.0315(10) -0.0048(8) -0.0076(8) -0.0084(8)
O4 0.0449(13) 0.0370(12) 0.0569(14) 0.0085(10) -0.0079(10) -0.0069(10)
O5 0.0441(11) 0.0353(11) 0.0285(10) -0.0152(9) -0.0045(8) -0.0127(9)
O6 0.0539(13) 0.0485(12) 0.0396(11) -0.0203(10) -0.0067(9) -0.0230(10)
O7 0.0396(11) 0.0334(10) 0.0273(10) -0.0131(8) -0.0031(8) -0.0134(8)
O8 0.0372(11) 0.0407(11) 0.0379(11) -0.0153(9) -0.0038(8) -0.0204(9)
N1 0.0286(11) 0.0243(11) 0.0247(11) -0.0051(9) -0.0060(9) -0.0113(9)
N2 0.0281(12) 0.0257(11) 0.0289(12) -0.0063(9) -0.0039(9) -0.0122(10)
N3 0.0272(11) 0.0215(11) 0.0269(11) -0.0028(9) -0.0064(9) -0.0095(9)
N4 0.0249(11) 0.0221(11) 0.0260(11) -0.0026(9) -0.0060(9) -0.0102(9)
C1 0.0333(14) 0.0247(14) 0.0293(14) -0.0079(11) -0.0086(11) -0.0112(12)
C2 0.0386(16) 0.0259(14) 0.0316(15) -0.0056(12) -0.0113(12) -0.0057(12)
C3 0.0480(18) 0.0325(15) 0.0273(15) -0.0142(13) -0.0128(13) -0.0031(12)
C4 0.0425(16) 0.0357(16) 0.0262(14) -0.0176(13) -0.0055(12) -0.0108(12)
C5 0.0333(14) 0.0277(14) 0.0236(13) -0.0123(11) -0.0040(11) -0.0108(11)
C6 0.0319(14) 0.0295(14) 0.0275(14) -0.0116(11) -0.0003(11) -0.0149(12)
C7 0.0378(16) 0.0438(17) 0.0356(16) -0.0180(13) 0.0044(12) -0.0233(14)
C8 0.0350(16) 0.0457(18) 0.0457(18) -0.0128(14) 0.0090(13) -0.0269(15)
C9 0.0321(16) 0.0356(16) 0.0527(19) -0.0052(12) 0.0012(13) -0.0225(15)
C10 0.0291(15) 0.0290(15) 0.0419(16) -0.0047(12) -0.0056(12) -0.0181(13)
C11 0.0515(19) 0.0471(18) 0.0229(14) -0.0254(15) -0.0001(12) -0.0110(13)
C12 0.0467(18) 0.0498(19) 0.0296(15) -0.0222(15) 0.0081(13) -0.0192(14)
C13 0.0270(14) 0.0278(15) 0.0337(15) -0.0054(12) -0.0062(11) -0.0145(13)
C14 0.0336(16) 0.0270(15) 0.0402(16) -0.0053(12) -0.0077(13) -0.0122(13)
C15 0.0262(13) 0.0239(13) 0.0318(14) -0.0022(11) -0.0074(11) -0.0105(11)
C16 0.0336(15) 0.0295(15) 0.0410(17) -0.0105(12) -0.0068(12) -0.0142(13)
C17 0.0310(15) 0.0300(15) 0.0383(16) -0.0107(12) -0.0022(12) -0.0086(13)
C18 0.0261(14) 0.0261(14) 0.0339(15) -0.0027(11) -0.0038(11) -0.0086(12)
C19 0.0235(13) 0.0212(13) 0.0280(14) -0.0010(10) -0.0044(10) -0.0079(11)
C20 0.0236(13) 0.0240(13) 0.0248(13) -0.0001(10) -0.0065(10) -0.0080(11)
C21 0.0291(14) 0.0303(15) 0.0259(14) 0.0001(11) -0.0052(11) -0.0106(12)
C22 0.0360(15) 0.0380(16) 0.0259(14) -0.0030(12) -0.0048(12) -0.0160(13)
C23 0.0354(15) 0.0321(15) 0.0299(14) -0.0059(12) -0.0057(12) -0.0160(13)
C24 0.0267(13) 0.0246(13) 0.0293(14) -0.0004(11) -0.0073(11) -0.0122(11)
C25 0.0307(15) 0.0349(15) 0.0281(14) -0.0090(12) 0.0030(11) -0.0066(12)
C26 0.0356(15) 0.0404(17) 0.0251(14) -0.0062(13) 0.0006(12) -0.0111(13)
C27 0.0347(15) 0.0261(14) 0.0327(14) -0.0051(12) -0.0106(12) -0.0115(12)
C28 0.0268(14) 0.0242(14) 0.0319(15) -0.0005(11) -0.0062(11) -0.0118(12)
N5 0.070(2) 0.0449(17) 0.083(2) 0.0005(15) -0.0239(17) -0.0293(16)
N6 0.0657(19) 0.0425(16) 0.081(2) 0.0048(14) -0.0284(16) -0.0308(16)
C29 0.055(2) 0.046(2) 0.054(2) -0.0131(16) -0.0062(16) -0.0152(16)
C30 0.073(3) 0.059(2) 0.059(2) -0.0178(19) -0.0177(19) -0.0208(19)
N7 0.0352(13) 0.0374(13) 0.0304(12) -0.0120(11) -0.0006(10) -0.0155(11)
N8 0.0334(13) 0.0360(13) 0.0359(13) -0.0091(10) -0.0043(10) -0.0123(11)
C31 0.0266(14) 0.0299(15) 0.0345(15) -0.0010(12) -0.0046(12) -0.0124(12)
C32 0.0351(16) 0.0399(16) 0.0428(17) -0.0070(13) -0.0063(13) -0.0200(14)
O1W 0.0516(13) 0.0528(14) 0.0579(14) -0.0179(11) 0.0000(11) -0.0261(12)
O2W 0.0433(11) 0.0324(10) 0.0354(10) -0.0074(9) -0.0120(9) -0.0081(9)
O3W 0.0378(11) 0.0422(12) 0.0452(12) -0.0079(9) 0.0024(9) -0.0145(10)
O4W 0.0535(13) 0.0419(12) 0.0386(11) -0.0154(10) -0.0028(10) -0.0096(10)
O5W 0.135(3) 0.0618(17) 0.0708(18) 0.0146(17) -0.0524(18) -0.0365(15)
O6W 0.0748(16) 0.0636(15) 0.0467(13) -0.0144(12) -0.0092(11) -0.0304(12)
O7W 0.0481(13) 0.0637(15) 0.0654(15) -0.0037(11) -0.0068(11) -0.0373(13)

loop_
_atom_type_symbol
_atom_type_description
_atom_type_scat_dispersion_real
_atom_type_scat_dispersion_imag
_atom_type_scat_source
C C 0.0181 0.0091 'International Tables Vol C Tables 4.2.6.8 and 6.1.1.4'
H H 0.0000 0.0000 'International Tables Vol C Tables 4.2.6.8 and 6.1.1.4'
N N 0.0311 0.0180 'International Tables Vol C Tables 4.2.6.8 and 6.1.1.4'
O O 0.0492 0.0322 'International Tables Vol C Tables 4.2.6.8 and 6.1.1.4'
Mn Mn -0.5299 2.8052 'International Tables Vol C Tables 4.2.6.8 and 6.1.1.4'

loop_
_geom_angle_atom_site_label_1
_geom_angle_atom_site_label_2
_geom_angle_atom_site_label_3
_geom_angle
N2 Mn1 N4 136.11(7)
N2 Mn1 N3 132.09(7)
N4 Mn1 N3 69.49(7)
N2 Mn1 N1 69.13(7)
N4 Mn1 N1 130.55(7)
N3 Mn1 N1 131.49(7)
N2 Mn1 O3 67.82(7)
N4 Mn1 O3 80.79(7)
N3 Mn1 O3 83.18(7)
N1 Mn1 O3 136.69(7)
N2 Mn1 O7 83.15(7)
N4 Mn1 O7 67.47(7)
N3 Mn1 O7 136.91(7)
N1 Mn1 O7 78.60(7)
O3 Mn1 O7 91.77(6)
N2 Mn1 O5 75.67(7)
N4 Mn1 O5 135.37(7)
N3 Mn1 O5 66.19(7)
N1 Mn1 O5 85.00(7)
O3 Mn1 O5 88.98(6)
O7 Mn1 O5 156.79(6)
N2 Mn1 O1 135.12(7)
N4 Mn1 O1 79.20(6)
N3 Mn1 O1 79.36(7)
N1 Mn1 O1 66.09(6)
O3 Mn1 O1 157.04(6)
O7 Mn1 O1 90.89(6)
O5 Mn1 O1 97.40(6)
C13 O1 Mn1 119.48(16)
C14 O3 Mn1 120.52(16)
C27 O5 Mn1 120.15(16)
C28 O7 Mn1 120.22(17)
C1 N1 C5 118.4(2)
C1 N1 Mn1 122.99(17)
C5 N1 Mn1 118.63(16)
C10 N2 C6 119.0(2)
C10 N2 Mn1 121.43(18)
C6 N2 Mn1 119.54(16)
C15 N3 C19 118.5(2)
C15 N3 Mn1 123.05(17)
C19 N3 Mn1 118.41(16)
C24 N4 C20 119.1(2)
C24 N4 Mn1 121.88(17)
C20 N4 Mn1 119.00(15)
N1 C1 C2 122.1(2)
N1 C1 C13 114.2(2)
C2 C1 C13 123.7(2)
C3 C2 C1 119.3(3)
C3 C2 H2 120.4
C1 C2 H2 120.4
C2 C3 C4 120.1(3)
C2 C3 H3 120.0
C4 C3 H3 120.0
C3 C4 C5 116.7(3)
C3 C4 C11 125.5(3)
C5 C4 C11 117.9(3)
N1 C5 C4 123.4(2)
N1 C5 C6 116.4(2)
C4 C5 C6 120.2(2)
N2 C6 C7 123.6(2)
N2 C6 C5 116.1(2)
C7 C6 C5 120.2(2)
C6 C7 C8 116.4(3)
C6 C7 C12 118.5(3)
C8 C7 C12 125.0(3)
C9 C8 C7 119.6(3)
C9 C8 H8 120.2
C7 C8 H8 120.2
C8 C9 C10 119.3(3)
C8 C9 H9 120.4
C10 C9 H9 120.4
N2 C10 C9 122.0(3)
N2 C10 C14 113.9(2)
C9 C10 C14 124.1(2)
C12 C11 C4 122.0(3)
C12 C11 H11 119.0
C4 C11 H11 119.0
C11 C12 C7 121.1(3)
C11 C12 H12 119.4
C7 C12 H12 119.4
O2 C13 O1 126.1(2)
O2 C13 C1 117.7(2)
O1 C13 C1 116.2(2)
O4 C14 O3 126.9(3)
O4 C14 C10 117.4(2)
O3 C14 C10 115.6(2)
N3 C15 C16 122.0(2)
N3 C15 C27 113.8(2)
C16 C15 C27 124.1(2)
C17 C16 C15 119.9(2)
C17 C16 H16 120.0
C15 C16 H16 120.0
C16 C17 C18 119.6(3)
C16 C17 H17 120.2
C18 C17 H17 120.2
C17 C18 C19 116.6(2)
C17 C18 C25 125.2(3)
C19 C18 C25 118.2(2)
N3 C19 C18 123.4(2)
N3 C19 C20 116.3(2)
C18 C19 C20 120.3(2)
N4 C20 C21 123.3(2)
N4 C20 C19 116.7(2)
C21 C20 C19 120.0(2)
C22 C21 C20 116.3(3)
C22 C21 C26 125.4(2)
C20 C21 C26 118.3(2)
C23 C22 C21 120.2(2)
C23 C22 H22 119.9
C21 C22 H22 119.9
C22 C23 C24 119.4(2)
C22 C23 H23 120.3
C24 C23 H23 120.3
N4 C24 C23 121.7(3)
N4 C24 C28 114.0(2)
C23 C24 C28 124.3(2)
C26 C25 C18 121.6(3)
C26 C25 H25 119.2
C18 C25 H25 119.2
C25 C26 C21 121.6(2)
C25 C26 H26 119.2
C21 C26 H26 119.2
O6 C27 O5 126.0(3)
O6 C27 C15 118.0(3)
O5 C27 C15 116.0(2)
O8 C28 O7 126.0(3)
O8 C28 C24 118.0(2)
O7 C28 C24 116.0(2)
C29 N5 H5A 113.1
C29 N5 H5B 123.4
H5A N5 H5B 121.6
C29 N6 H6A 116.3
C29 N6 H6B 117.8
H6A N6 H6B 122.1
N6 C29 N5 120.7(3)
N6 C29 C30 119.8(3)
N5 C29 C30 119.5(3)
C29 C30 H30A 109.5
C29 C30 H30B 109.5
H30A C30 H30B 109.5
C29 C30 H30C 109.5
H30A C30 H30C 109.5
H30B C30 H30C 109.5
C31 N7 H7A 120.3
C31 N7 H7B 116.6
H7A N7 H7B 122.9
C31 N8 H8A 121.6
C31 N8 H8B 121.0
H8A N8 H8B 117.3
N7 C31 N8 122.6(2)
N7 C31 C32 117.9(2)
N8 C31 C32 119.6(2)
C31 C32 H32A 109.5
C31 C32 H32B 109.5
H32A C32 H32B 109.5
C31 C32 H32C 109.5
H32A C32 H32C 109.5
H32B C32 H32C 109.5
H1WB O1W H1WA 115.9
H2WA O2W H2WB 107.1
H3WA O3W H3WB 103.0
H4WA O4W H4WB 103.6
H5WA O5W H5WB 105.4
H6WA O6W H6WB 125.3
H7WA O7W H7WB 105.6

loop_
_geom_bond_atom_site_label_1
_geom_bond_atom_site_label_2
_geom_bond_distance
Mn1 N2 2.309(2)
Mn1 N4 2.312(2)
Mn1 N3 2.327(2)
Mn1 N1 2.329(2)
Mn1 O3 2.3630(18)
Mn1 O7 2.3863(18)
Mn1 O5 2.4382(17)
Mn1 O1 2.4645(18)
O1 C13 1.255(3)
O2 C13 1.251(3)
O3 C14 1.262(3)
O4 C14 1.237(3)
O5 C27 1.258(3)
O6 C27 1.253(3)
O7 C28 1.261(3)
O8 C28 1.250(3)
N1 C1 1.329(3)
N1 C5 1.348(3)
N2 C10 1.321(3)
N2 C6 1.345(3)
N3 C15 1.325(3)
N3 C19 1.351(3)
N4 C24 1.322(3)
N4 C20 1.345(3)
C1 C2 1.405(4)
C1 C13 1.514(4)
C2 C3 1.365(4)
C2 H2 0.9500
C3 C4 1.400(4)
C3 H3 0.9500
C4 C5 1.406(4)
C4 C11 1.436(4)
C5 C6 1.439(4)
C6 C7 1.405(4)
C7 C8 1.414(4)
C7 C12 1.430(4)
C8 C9 1.375(4)
C8 H8 0.9500
C9 C10 1.409(4)
C9 H9 0.9500
C10 C14 1.523(4)
C11 C12 1.354(4)
C11 H11 0.9500
C12 H12 0.9500
C15 C16 1.403(4)
C15 C27 1.514(4)
C16 C17 1.368(4)
C16 H16 0.9500
C17 C18 1.407(4)
C17 H17 0.9500
C18 C19 1.412(4)
C18 C25 1.431(4)
C19 C20 1.439(4)
C20 C21 1.407(4)
C21 C22 1.407(4)
C21 C26 1.438(4)
C22 C23 1.361(4)
C22 H22 0.9500
C23 C24 1.410(4)
C23 H23 0.9500
C24 C28 1.517(4)
C25 C26 1.351(4)
C25 H25 0.9500
C26 H26 0.9500
N5 C29 1.332(4)
N5 H5A 0.9000
N5 H5B 0.9000
N6 C29 1.313(4)
N6 H6A 0.9000
N6 H6B 0.9000
C29 C30 1.493(5)
C30 H30A 0.9800
C30 H30B 0.9800
C30 H30C 0.9800
N7 C31 1.310(4)
N7 H7A 0.8999
N7 H7B 0.9000
N8 C31 1.317(4)
N8 H8A 0.9000
N8 H8B 0.8999
C31 C32 1.495(4)
C32 H32A 0.9800
C32 H32B 0.9800
C32 H32C 0.9800
O1W H1WB 0.8501
O1W H1WA 0.8499
O2W H2WA 0.8500
O2W H2WB 0.8499
O3W H3WA 0.8498
O3W H3WB 0.8501
O4W H4WA 0.8499
O4W H4WB 0.8500
O5W H5WA 0.8500
O5W H5WB 0.8499
O6W H6WA 0.8501
O6W H6WB 0.8499
O7W H7WA 0.8500
O7W H7WB 0.8501

loop_
_geom_hbond_atom_site_label_D
_geom_hbond_atom_site_label_H
_geom_hbond_atom_site_label_A
_geom_hbond_site_symmetry_A
_geom_hbond_distance_DH
_geom_hbond_distance_HA
_geom_hbond_distance_DA
_geom_hbond_angle_DHA
N5 H5A O1W . 0.90 1.93 2.792(4) 158.9
N5 H5B O2 . 0.90 1.93 2.797(3) 161.4
N6 H6A O1W . 0.90 2.19 2.938(4) 140.1
N6 H6B O7W 2_735 0.90 1.94 2.830(3) 168.5
N7 H7A O8 . 0.90 1.96 2.840(3) 166.8
N7 H7B O1 2_644 0.90 1.93 2.812(3) 167.5
N8 H8A O3W . 0.90 2.05 2.941(3) 171.8
N8 H8B O2W 1_455 0.90 1.98 2.871(3) 173.0
O1W H1WB O6 1_545 0.85 1.93 2.780(3) 177.6
O1W H1WA O2W . 0.85 1.98 2.826(3) 170.5
O2W H2WA O4 1_645 0.85 1.92 2.709(3) 153.5
O2W H2WB O3 2_644 0.85 1.90 2.753(3) 177.2
O3W H3WA O8 . 0.85 1.87 2.687(3) 161.3
O3W H3WB O2 1_455 0.85 1.94 2.741(3) 156.0
O4W H4WA O3W . 0.85 2.18 2.996(3) 161.3
O4W H4WB O7 . 0.85 1.98 2.808(3) 163.6
O5W H5WA O4W . 0.85 1.99 2.828(3) 168.3
O5W H5WB O6W . 0.85 1.99 2.783(3) 153.8
O6W H6WA O6 2_645 0.85 1.89 2.737(3) 174.1
O6W H6WB O5W 2_635 0.85 2.03 2.826(4) 155.3
O7W H7WA O6W . 0.85 1.96 2.760(3) 156.5
O7W H7WB O5 2_645 0.85 2.02 2.865(3) 172.8

loop_
_geom_torsion_atom_site_label_1
_geom_torsion_atom_site_label_2
_geom_torsion_atom_site_label_3
_geom_torsion_atom_site_label_4
_geom_torsion
N2 Mn1 O1 C13 13.5(2)
N4 Mn1 O1 C13 -134.56(18)
N3 Mn1 O1 C13 154.53(18)
N1 Mn1 O1 C13 9.39(17)
O3 Mn1 O1 C13 -164.36(18)
O7 Mn1 O1 C13 -67.71(18)
O5 Mn1 O1 C13 90.55(18)
N2 Mn1 O3 C14 7.74(18)
N4 Mn1 O3 C14 156.4(2)
N3 Mn1 O3 C14 -133.32(19)
N1 Mn1 O3 C14 14.4(2)
O7 Mn1 O3 C14 89.61(19)
O5 Mn1 O3 C14 -67.18(19)
O1 Mn1 O3 C14 -173.92(18)
N2 Mn1 O5 C27 -158.4(2)
N4 Mn1 O5 C27 -15.3(2)
N3 Mn1 O5 C27 -8.08(18)
N1 Mn1 O5 C27 131.87(19)
O3 Mn1 O5 C27 -91.07(19)
O7 Mn1 O5 C27 176.82(18)
O1 Mn1 O5 C27 66.80(19)
N2 Mn1 O7 C28 140.83(18)
N4 Mn1 O7 C28 -5.86(17)
N3 Mn1 O7 C28 -8.5(2)
N1 Mn1 O7 C28 -149.16(18)
O3 Mn1 O7 C28 73.41(18)
O5 Mn1 O7 C28 164.95(17)
O1 Mn1 O7 C28 -83.78(18)
N2 Mn1 N1 C1 176.7(2)
N4 Mn1 N1 C1 43.1(2)
N3 Mn1 N1 C1 -55.0(2)
O3 Mn1 N1 C1 170.03(16)
O7 Mn1 N1 C1 89.71(19)
O5 Mn1 N1 C1 -106.80(19)
O1 Mn1 N1 C1 -6.42(17)
N2 Mn1 N1 C5 -2.20(16)
N4 Mn1 N1 C5 -135.73(16)
N3 Mn1 N1 C5 126.16(17)
O3 Mn1 N1 C5 -8.8(2)
O7 Mn1 N1 C5 -89.14(17)
O5 Mn1 N1 C5 74.35(17)
O1 Mn1 N1 C5 174.73(19)
N4 Mn1 N2 C10 -51.9(2)
N3 Mn1 N2 C10 53.1(2)
N1 Mn1 N2 C10 -179.3(2)
O3 Mn1 N2 C10 -4.16(18)
O7 Mn1 N2 C10 -98.89(19)
O5 Mn1 N2 C10 90.68(19)
O1 Mn1 N2 C10 176.76(17)
N4 Mn1 N2 C6 131.34(17)
N3 Mn1 N2 C6 -123.72(17)
N1 Mn1 N2 C6 3.94(17)
O3 Mn1 N2 C6 179.04(19)
O7 Mn1 N2 C6 84.31(18)
O5 Mn1 N2 C6 -86.12(18)
O1 Mn1 N2 C6 0.0(2)
N2 Mn1 N3 C15 45.3(2)
N4 Mn1 N3 C15 179.7(2)
N1 Mn1 N3 C15 -53.8(2)
O3 Mn1 N3 C15 96.98(19)
O7 Mn1 N3 C15 -177.74(16)
O5 Mn1 N3 C15 5.08(18)
O1 Mn1 N3 C15 -97.99(19)
N2 Mn1 N3 C19 -135.64(16)
N4 Mn1 N3 C19 -1.30(16)
N1 Mn1 N3 C19 125.27(17)
O3 Mn1 N3 C19 -83.99(17)
O7 Mn1 N3 C19 1.3(2)
O5 Mn1 N3 C19 -175.89(19)
O1 Mn1 N3 C19 81.04(17)
N2 Mn1 N4 C24 -48.4(2)
N3 Mn1 N4 C24 -178.4(2)
N1 Mn1 N4 C24 53.9(2)
O3 Mn1 N4 C24 -92.32(19)
O7 Mn1 N4 C24 3.49(17)
O5 Mn1 N4 C24 -171.37(16)
O1 Mn1 N4 C24 99.01(19)
N2 Mn1 N4 C20 130.95(17)
N3 Mn1 N4 C20 0.90(16)
N1 Mn1 N4 C20 -126.74(17)
O3 Mn1 N4 C20 87.01(17)
O7 Mn1 N4 C20 -177.19(19)
O5 Mn1 N4 C20 8.0(2)
O1 Mn1 N4 C20 -81.66(17)
C5 N1 C1 C2 1.1(4)
Mn1 N1 C1 C2 -177.75(18)
C5 N1 C1 C13 -177.5(2)
Mn1 N1 C1 C13 3.7(3)
N1 C1 C2 C3 -2.5(4)
C13 C1 C2 C3 175.9(2)
C1 C2 C3 C4 1.4(4)
C2 C3 C4 C5 0.9(4)
C2 C3 C4 C11 -177.8(3)
C1 N1 C5 C4 1.4(4)
Mn1 N1 C5 C4 -179.72(18)
C1 N1 C5 C6 -178.4(2)
Mn1 N1 C5 C6 0.5(3)
C3 C4 C5 N1 -2.4(4)
C11 C4 C5 N1 176.4(2)
C3 C4 C5 C6 177.5(2)
C11 C4 C5 C6 -3.7(4)
C10 N2 C6 C7 -1.4(4)
Mn1 N2 C6 C7 175.47(19)
C10 N2 C6 C5 177.9(2)
Mn1 N2 C6 C5 -5.2(3)
N1 C5 C6 N2 3.0(3)
C4 C5 C6 N2 -176.8(2)
N1 C5 C6 C7 -177.6(2)
C4 C5 C6 C7 2.6(4)
N2 C6 C7 C8 1.9(4)
C5 C6 C7 C8 -177.4(2)
N2 C6 C7 C12 179.9(2)
C5 C6 C7 C12 0.5(4)
C6 C7 C8 C9 -0.3(4)
C12 C7 C8 C9 -178.1(3)
C7 C8 C9 C10 -1.6(4)
C6 N2 C10 C9 -0.7(4)
Mn1 N2 C10 C9 -177.49(19)
C6 N2 C10 C14 177.9(2)
Mn1 N2 C10 C14 1.1(3)
C8 C9 C10 N2 2.2(4)
C8 C9 C10 C14 -176.3(3)
C3 C4 C11 C12 -179.4(3)
C5 C4 C11 C12 1.9(4)
C4 C11 C12 C7 1.2(4)
C6 C7 C12 C11 -2.4(4)
C8 C7 C12 C11 175.3(3)
Mn1 O1 C13 O2 168.8(2)
Mn1 O1 C13 C1 -11.0(3)
N1 C1 C13 O2 -174.7(2)
C2 C1 C13 O2 6.8(4)
N1 C1 C13 O1 5.1(3)
C2 C1 C13 O1 -173.4(2)
Mn1 O3 C14 O4 170.2(2)
Mn1 O3 C14 C10 -9.9(3)
N2 C10 C14 O4 -174.3(2)
C9 C10 C14 O4 4.2(4)
N2 C10 C14 O3 5.8(3)
C9 C10 C14 O3 -175.7(2)
C19 N3 C15 C16 -0.2(4)
Mn1 N3 C15 C16 178.83(18)
C19 N3 C15 C27 178.6(2)
Mn1 N3 C15 C27 -2.4(3)
N3 C15 C16 C17 -0.1(4)
C27 C15 C16 C17 -178.8(2)
C15 C16 C17 C18 0.4(4)
C16 C17 C18 C19 -0.3(4)
C16 C17 C18 C25 179.7(3)
C15 N3 C19 C18 0.3(4)
Mn1 N3 C19 C18 -178.78(18)
C15 N3 C19 C20 -179.4(2)
Mn1 N3 C19 C20 1.6(3)
C17 C18 C19 N3 -0.1(4)
C25 C18 C19 N3 180.0(2)
C17 C18 C19 C20 179.6(2)
C25 C18 C19 C20 -0.4(4)
C24 N4 C20 C21 -1.5(4)
Mn1 N4 C20 C21 179.14(18)
C24 N4 C20 C19 178.9(2)
Mn1 N4 C20 C19 -0.5(3)
N3 C19 C20 N4 -0.7(3)
C18 C19 C20 N4 179.6(2)
N3 C19 C20 C21 179.7(2)
C18 C19 C20 C21 0.0(4)
N4 C20 C21 C22 2.0(4)
C19 C20 C21 C22 -178.4(2)
N4 C20 C21 C26 -179.4(2)
C19 C20 C21 C26 0.2(4)
C20 C21 C22 C23 -0.9(4)
C26 C21 C22 C23 -179.4(2)
C21 C22 C23 C24 -0.6(4)
C20 N4 C24 C23 -0.1(4)
Mn1 N4 C24 C23 179.22(17)
C20 N4 C24 C28 179.3(2)
Mn1 N4 C24 C28 -1.4(3)
C22 C23 C24 N4 1.2(4)
C22 C23 C24 C28 -178.2(2)
C17 C18 C25 C26 -179.3(3)
C19 C18 C25 C26 0.6(4)
C18 C25 C26 C21 -0.5(4)
C22 C21 C26 C25 178.5(3)
C20 C21 C26 C25 0.1(4)
Mn1 O5 C27 O6 -170.0(2)
Mn1 O5 C27 C15 9.8(3)
N3 C15 C27 O6 174.7(2)
C16 C15 C27 O6 -6.5(4)
N3 C15 C27 O5 -5.0(3)
C16 C15 C27 O5 173.7(2)
Mn1 O7 C28 O8 -172.32(19)
Mn1 O7 C28 C24 7.3(3)
N4 C24 C28 O8 175.7(2)
C23 C24 C28 O8 -4.9(4)
N4 C24 C28 O7 -3.9(3)
C23 C24 C28 O7 175.5(2)
